data_1560676
loop_
_publ_author_name
'Zhao, Hui'
'Sun, Xiao-Xia'
'Hu, Huai-Ming'
'An, Ran'
'Yang, Meng-Lin'
'Xue, Ganglin'

_publ_section_title
;
 Syntheses, structures and luminescent properties of lanthanide
 coordination polymers assembled from imidazophenanthroline derivative and
 oxalate ligands
;
_journal_name_full 'Journal of Solid State Chemistry'
_journal_page_first 67
_journal_page_last 73
_journal_paper_doi 10.1016/j.jssc.2016.09.033
_journal_volume 245
_journal_year 2017
_chemical_formula_moiety 'C21 H19 N4 Nd O14 S2, 2(H2 O)'
_chemical_formula_sum 'C21 H23 N4 Nd O16 S2'
_chemical_formula_weight 795.79
_space_group_IT_number 2
_space_group_name_Hall '-P 1'
_space_group_name_H-M_alt 'P -1'
_symmetry_cell_setting triclinic
_symmetry_space_group_name_Hall '-P 1'
_symmetry_space_group_name_H-M 'P -1'
_atom_sites_solution_hydrogens geom
_atom_sites_solution_primary direct
_atom_sites_solution_secondary difmap
_cell_angle_alpha 76.429(10)
_cell_angle_beta 76.402(11)
_cell_angle_gamma 76.309(11)
_cell_formula_units_Z 2
_cell_length_a 9.515(7)
_cell_length_b 10.257(8)
_cell_length_c 15.309(12)
_cell_measurement_reflns_used 5044
_cell_measurement_temperature 296(2)
_cell_measurement_theta_max 26.00
_cell_measurement_theta_min 2.69
_cell_volume 1385.4(18)
_computing_cell_refinement 'Bruker SAINT'
_computing_data_collection 'Bruker APEX2'
_computing_data_reduction 'Bruker SAINT'
_computing_molecular_graphics 'Bruker SHELXTL'
_computing_publication_material 'Bruker SHELXTL'
_computing_structure_refinement 'SHELXL-97 (Sheldrick, 1997)'
_computing_structure_solution 'SHELXS-97 (Sheldrick, 1990)'
_diffrn_ambient_temperature 296(2)
_diffrn_measured_fraction_theta_full 0.982
_diffrn_measured_fraction_theta_max 0.982
_diffrn_measurement_device_type 'Bruker APEX-II CCD'
_diffrn_measurement_method '\f and \w scans'
_diffrn_radiation_monochromator graphite
_diffrn_radiation_source 'fine-focus sealed tube'
_diffrn_radiation_type MoK\a
_diffrn_radiation_wavelength 0.71073
_diffrn_reflns_av_R_equivalents 0.0142
_diffrn_reflns_av_sigmaI/netI 0.0279
_diffrn_reflns_limit_h_max 8
_diffrn_reflns_limit_h_min -11
_diffrn_reflns_limit_k_max 12
_diffrn_reflns_limit_k_min -11
_diffrn_reflns_limit_l_max 18
_diffrn_reflns_limit_l_min -16
_diffrn_reflns_number 6867
_diffrn_reflns_theta_full 25.05
_diffrn_reflns_theta_max 25.05
_diffrn_reflns_theta_min 2.08
_exptl_absorpt_coefficient_mu 2.110
_exptl_absorpt_correction_T_max 0.728
_exptl_absorpt_correction_T_min 0.649
_exptl_absorpt_correction_type multi-scan
_exptl_absorpt_process_details sadabs
_exptl_crystal_colour yellow
_exptl_crystal_density_diffrn 1.908
_exptl_crystal_density_method 'not measured'
_exptl_crystal_description block
_exptl_crystal_F_000 794
_exptl_crystal_size_max 0.20
_exptl_crystal_size_mid 0.17
_exptl_crystal_size_min 0.14
_refine_diff_density_max 0.909
_refine_diff_density_min -0.520
_refine_diff_density_rms 0.085
_refine_ls_extinction_method none
_refine_ls_goodness_of_fit_ref 1.037
_refine_ls_hydrogen_treatment mixed
_refine_ls_matrix_type full
_refine_ls_number_parameters 433
_refine_ls_number_reflns 4830
_refine_ls_number_restraints 12
_refine_ls_restrained_S_all 1.036
_refine_ls_R_factor_all 0.0281
_refine_ls_R_factor_gt 0.0263
_refine_ls_shift/su_max 0.002
_refine_ls_shift/su_mean 0.000
_refine_ls_structure_factor_coef Fsqd
_refine_ls_weighting_details 'calc w=1/[\s^2^(Fo^2^)+(0.0352P)^2^+2.2406P] where P=(Fo^2^+2Fc^2^)/3'
_refine_ls_weighting_scheme calc
_refine_ls_wR_factor_gt 0.0690
_refine_ls_wR_factor_ref 0.0704
_reflns_number_gt 4575
_reflns_number_total 4830
_reflns_threshold_expression >2sigma(I)
_cod_data_source_file JSSC-2017-245-67.cif
_cod_data_source_block nw1986_0m
_cod_depositor_comments
;
The following automatic conversions were performed:

data item '_symmetry_cell_setting' value 'Triclinic' was changed to
'triclinic' in accordance with the built-in table derived from the
CIF Core dictionary named 'cif_core.dic' version 2.4.5 last updated
on 2014-11-21.

Automatic conversion script
Id: cif_fix_values 8369 2020-08-20 11:38:08Z andrius 

2022-11-07
Z value and formula fixed to values more according to usual
chemical conventions.                 miguel
;
_cod_original_formula_sum 'C42 H46 N8 Nd2 O32 S4'
_cod_original_formula_weight 1591.59
_cod_original_formula_moiety 'C42 H38 N8 Nd2 O28 S4,4(H2 O)'
_cod_original_formula_units_Z 1
_cod_original_sg_symbol_H-M P-1
_cod_database_code 1560676

loop_
_symmetry_equiv_pos_as_xyz
'x, y, z'
'-x, -y, -z'

loop_
_atom_site_label
_atom_site_type_symbol
_atom_site_fract_x
_atom_site_fract_y
_atom_site_fract_z
_atom_site_U_iso_or_equiv
_atom_site_adp_type
_atom_site_occupancy
_atom_site_symmetry_multiplicity
_atom_site_calc_flag
_atom_site_refinement_flags
_atom_site_disorder_assembly
_atom_site_disorder_group
Nd1 Nd 1.14866(2) 0.693559(18) 0.068817(12) 0.02540(7) Uani 1 1 d . . .
S1 S 0.78043(9) 0.82850(8) 0.22504(6) 0.02281(17) Uani 1 1 d . . .
S2 S 0.51388(9) 0.38777(9) 0.28815(6) 0.02610(18) Uani 1 1 d . . .
N1 N 1.1164(3) 0.8937(3) 0.67084(19) 0.0286(6) Uani 1 1 d . . .
H1A H 1.1865 0.9378 0.6621 0.034 Uiso 1 1 calc R . .
N2 N 1.2962(3) 0.9536(3) 0.5054(2) 0.0303(7) Uani 1 1 d . . .
N3 N 0.8404(3) 0.6964(3) 0.51737(18) 0.0249(6) Uani 1 1 d . . .
H3A H 0.7691 0.6694 0.5584 0.030 Uiso 1 1 calc R . .
N4 N 0.9896(3) 0.7377(3) 0.38081(19) 0.0257(6) Uani 1 1 d . . .
O1 O 0.9369(3) 0.8070(2) 0.18253(16) 0.0285(5) Uani 1 1 d . . .
O2 O 0.6856(3) 0.8561(3) 0.15765(18) 0.0347(6) Uani 1 1 d . . .
O3 O 0.7405(3) 0.9290(2) 0.28371(18) 0.0336(6) Uani 1 1 d . . .
O4 O 0.5186(3) 0.4452(3) 0.19022(19) 0.0450(7) Uani 1 1 d . . .
O5 O 0.5790(4) 0.2467(3) 0.3057(3) 0.0742(12) Uani 1 1 d . . .
O6 O 0.3624(3) 0.4214(3) 0.3383(2) 0.0458(7) Uani 1 1 d . . .
O7 O 1.1575(3) 0.9374(2) 0.05094(17) 0.0324(6) Uani 1 1 d . . .
O8 O 1.0288(3) 1.1511(2) 0.02152(17) 0.0329(6) Uani 1 1 d . . .
O9 O 1.1461(3) 0.5837(3) -0.05780(18) 0.0362(6) Uani 1 1 d . . .
O10 O 1.0399(3) 0.4456(3) -0.10489(17) 0.0382(6) Uani 1 1 d . . .
C1 C 1.0397(4) 0.8654(4) 0.7556(2) 0.0378(9) Uani 1 1 d . . .
H1 H 1.0627 0.8933 0.8033 0.045 Uiso 1 1 calc R . .
C2 C 0.9252(5) 0.7940(4) 0.7729(3) 0.0407(10) Uani 1 1 d . . .
H2 H 0.8734 0.7717 0.8322 0.049 Uiso 1 1 calc R . .
C3 C 0.8899(4) 0.7570(4) 0.7013(2) 0.0333(8) Uani 1 1 d . . .
H3 H 0.8122 0.7112 0.7120 0.040 Uiso 1 1 calc R . .
C4 C 0.9709(4) 0.7881(3) 0.6115(2) 0.0237(7) Uani 1 1 d . . .
C5 C 0.9477(4) 0.7555(3) 0.5305(2) 0.0227(7) Uani 1 1 d . . .
C6 C 1.0387(3) 0.7816(3) 0.4452(2) 0.0221(7) Uani 1 1 d . . .
C7 C 1.1626(4) 0.8469(3) 0.4320(2) 0.0235(7) Uani 1 1 d . . .
C8 C 1.2622(4) 0.8744(4) 0.3485(2) 0.0334(8) Uani 1 1 d . . .
H8 H 1.2516 0.8492 0.2963 0.040 Uiso 1 1 calc R . .
C9 C 1.3748(4) 0.9386(5) 0.3457(3) 0.0414(10) Uani 1 1 d . . .
H9 H 1.4421 0.9567 0.2916 0.050 Uiso 1 1 calc R . .
C10 C 1.3871(4) 0.9767(4) 0.4254(3) 0.0374(9) Uani 1 1 d . . .
H10 H 1.4636 1.0209 0.4221 0.045 Uiso 1 1 calc R . .
C11 C 1.1855(4) 0.8879(3) 0.5087(2) 0.0234(7) Uani 1 1 d . . .
C12 C 1.0896(3) 0.8567(3) 0.5975(2) 0.0213(6) Uani 1 1 d . . .
C13 C 0.8688(4) 0.6888(3) 0.4264(2) 0.0240(7) Uani 1 1 d . . .
C14 C 0.7786(4) 0.6244(3) 0.3887(2) 0.0240(7) Uani 1 1 d . . .
C15 C 0.7265(4) 0.5090(4) 0.4452(2) 0.0269(7) Uani 1 1 d . . .
H15 H 0.7469 0.4796 0.5040 0.032 Uiso 1 1 calc R . .
C16 C 0.6454(4) 0.4386(3) 0.4149(2) 0.0262(7) Uani 1 1 d . . .
H16 H 0.6096 0.3642 0.4536 0.031 Uiso 1 1 calc R . .
C17 C 0.6179(3) 0.4800(3) 0.3262(2) 0.0232(7) Uani 1 1 d . . .
C18 C 0.6669(4) 0.5951(3) 0.2689(2) 0.0252(7) Uani 1 1 d . . .
H18 H 0.6481 0.6220 0.2097 0.030 Uiso 1 1 calc R . .
C19 C 0.7435(3) 0.6695(3) 0.2999(2) 0.0220(7) Uani 1 1 d . . .
C20 C 1.0537(4) 1.0264(4) 0.0208(2) 0.0288(8) Uani 1 1 d . . .
C21 C 1.0544(4) 0.5086(4) -0.0473(2) 0.0280(7) Uani 1 1 d . . .
O11 O 1.1588(3) 0.6068(3) 0.2354(2) 0.0497(8) Uani 1 1 d D . .
H11A H 1.223(4) 0.553(4) 0.264(3) 0.060 Uiso 1 1 d D . .
H11B H 1.118(5) 0.651(5) 0.277(3) 0.060 Uiso 1 1 d D . .
O12 O 1.3916(4) 0.7126(3) 0.1050(2) 0.0529(8) Uani 1 1 d D . .
H12A H 1.458(4) 0.730(5) 0.059(3) 0.064 Uiso 1 1 d D . .
H12B H 1.440(5) 0.648(4) 0.138(3) 0.064 Uiso 1 1 d D . .
O13 O 1.3252(4) 0.7751(4) -0.0820(2) 0.0555(8) Uani 1 1 d D . .
H13B H 1.342(6) 0.855(3) -0.097(4) 0.067 Uiso 1 1 d D . .
H13A H 1.336(6) 0.743(5) -0.129(2) 0.067 Uiso 1 1 d D . .
O14 O 1.3124(4) 0.4611(4) 0.0832(3) 0.0654(11) Uani 1 1 d D . .
H14A H 1.388(4) 0.441(6) 0.105(4) 0.079 Uiso 1 1 d D . .
H14B H 1.309(6) 0.406(5) 0.052(3) 0.079 Uiso 1 1 d D . .
O15 O 0.3387(4) 0.2448(3) 0.0026(2) 0.0530(8) Uani 1 1 d D . .
H15A H 0.359(6) 0.174(4) 0.042(3) 0.064 Uiso 1 1 d D . .
H15B H 0.270(4) 0.239(5) -0.022(3) 0.064 Uiso 1 1 d D . .
O16 O 0.3903(5) 1.0049(4) 0.1208(3) 0.0638(9) Uani 1 1 d D . .
H16A H 0.459(5) 0.992(6) 0.075(3) 0.077 Uiso 1 1 d D . .
H16B H 0.350(6) 0.954(5) 0.100(4) 0.077 Uiso 1 1 d D . .

loop_
_atom_site_aniso_label
_atom_site_aniso_U_11
_atom_site_aniso_U_22
_atom_site_aniso_U_33
_atom_site_aniso_U_23
_atom_site_aniso_U_13
_atom_site_aniso_U_12
Nd1 0.02483(11) 0.02772(11) 0.02667(11) -0.00903(8) -0.00575(7) -0.00618(7)
S1 0.0218(4) 0.0254(4) 0.0231(4) -0.0053(3) -0.0036(3) -0.0081(3)
S2 0.0236(4) 0.0281(4) 0.0318(5) -0.0093(4) -0.0072(3) -0.0098(3)
N1 0.0283(16) 0.0388(17) 0.0251(15) -0.0094(13) -0.0064(12) -0.0146(13)
N2 0.0268(16) 0.0390(17) 0.0303(16) -0.0041(13) -0.0081(12) -0.0160(13)
N3 0.0222(14) 0.0373(16) 0.0207(14) -0.0087(12) -0.0015(11) -0.0155(12)
N4 0.0229(14) 0.0381(16) 0.0214(14) -0.0103(12) -0.0046(11) -0.0109(12)
O1 0.0243(12) 0.0344(13) 0.0264(12) -0.0064(10) -0.0019(10) -0.0074(10)
O2 0.0323(14) 0.0410(15) 0.0330(14) 0.0001(11) -0.0139(11) -0.0103(11)
O3 0.0315(14) 0.0304(13) 0.0420(15) -0.0161(11) -0.0029(11) -0.0069(11)
O4 0.0459(17) 0.0662(19) 0.0343(15) -0.0112(14) -0.0104(13) -0.0280(15)
O5 0.075(2) 0.0303(16) 0.139(4) -0.0226(19) -0.068(3) 0.0015(16)
O6 0.0328(15) 0.071(2) 0.0402(16) -0.0148(14) -0.0013(12) -0.0238(14)
O7 0.0311(14) 0.0310(13) 0.0369(14) -0.0043(11) -0.0105(11) -0.0076(11)
O8 0.0413(15) 0.0283(13) 0.0337(14) -0.0077(11) -0.0142(11) -0.0064(11)
O9 0.0358(15) 0.0461(16) 0.0336(14) -0.0170(12) 0.0025(11) -0.0210(12)
O10 0.0454(16) 0.0471(16) 0.0296(14) -0.0176(12) 0.0016(12) -0.0218(13)
C1 0.044(2) 0.056(2) 0.0231(18) -0.0169(17) -0.0037(16) -0.0204(19)
C2 0.045(2) 0.062(3) 0.0197(18) -0.0123(18) 0.0017(16) -0.022(2)
C3 0.035(2) 0.044(2) 0.0265(19) -0.0089(16) -0.0017(15) -0.0213(17)
C4 0.0260(17) 0.0256(17) 0.0219(16) -0.0061(13) -0.0037(13) -0.0087(14)
C5 0.0226(16) 0.0263(17) 0.0206(16) -0.0045(13) -0.0034(13) -0.0083(13)
C6 0.0211(16) 0.0266(17) 0.0211(16) -0.0067(13) -0.0048(13) -0.0067(13)
C7 0.0204(16) 0.0302(18) 0.0209(16) -0.0026(13) -0.0062(13) -0.0066(13)
C8 0.0301(19) 0.051(2) 0.0226(18) -0.0096(16) -0.0024(14) -0.0151(17)
C9 0.028(2) 0.068(3) 0.029(2) -0.0046(19) 0.0023(15) -0.0219(19)
C10 0.0277(19) 0.055(2) 0.035(2) -0.0030(18) -0.0060(16) -0.0234(18)
C11 0.0194(16) 0.0266(17) 0.0248(17) -0.0043(13) -0.0057(13) -0.0047(13)
C12 0.0219(16) 0.0230(16) 0.0212(16) -0.0048(13) -0.0068(13) -0.0050(13)
C13 0.0229(17) 0.0327(18) 0.0195(16) -0.0077(14) -0.0045(13) -0.0083(14)
C14 0.0210(16) 0.0330(18) 0.0211(16) -0.0098(14) -0.0034(13) -0.0076(14)
C15 0.0310(19) 0.0312(18) 0.0208(17) -0.0045(14) -0.0080(14) -0.0078(15)
C16 0.0254(17) 0.0258(17) 0.0281(18) -0.0049(14) -0.0039(14) -0.0078(14)
C17 0.0185(16) 0.0258(17) 0.0268(17) -0.0080(14) -0.0033(13) -0.0052(13)
C18 0.0255(17) 0.0318(18) 0.0229(17) -0.0083(14) -0.0060(13) -0.0100(14)
C19 0.0190(16) 0.0289(17) 0.0199(16) -0.0067(13) -0.0015(12) -0.0080(13)
C20 0.0293(19) 0.040(2) 0.0195(17) -0.0065(15) -0.0019(14) -0.0130(16)
C21 0.0285(19) 0.0298(18) 0.0274(19) -0.0080(15) -0.0054(15) -0.0062(15)
O11 0.0472(18) 0.062(2) 0.0311(16) -0.0156(14) -0.0131(13) 0.0181(15)
O12 0.0430(19) 0.056(2) 0.064(2) 0.0026(17) -0.0230(16) -0.0178(16)
O13 0.060(2) 0.071(2) 0.0424(18) -0.0283(17) 0.0110(15) -0.0301(18)
O14 0.061(2) 0.057(2) 0.098(3) -0.050(2) -0.051(2) 0.0210(17)
O15 0.061(2) 0.0514(19) 0.056(2) -0.0158(15) -0.0203(16) -0.0139(17)
O16 0.078(3) 0.056(2) 0.064(2) -0.0154(18) -0.0198(19) -0.0140(19)

loop_
_atom_type_symbol
_atom_type_description
_atom_type_scat_dispersion_real
_atom_type_scat_dispersion_imag
_atom_type_scat_source
C C 0.0033 0.0016 'International Tables Vol C Tables 4.2.6.8 and 6.1.1.4'
H H 0.0000 0.0000 'International Tables Vol C Tables 4.2.6.8 and 6.1.1.4'
N N 0.0061 0.0033 'International Tables Vol C Tables 4.2.6.8 and 6.1.1.4'
Nd Nd -0.1943 3.0179 'International Tables Vol C Tables 4.2.6.8 and 6.1.1.4'
O O 0.0106 0.0060 'International Tables Vol C Tables 4.2.6.8 and 6.1.1.4'
S S 0.1246 0.1234 'International Tables Vol C Tables 4.2.6.8 and 6.1.1.4'

loop_
_geom_angle_atom_site_label_1
_geom_angle_atom_site_label_2
_geom_angle_atom_site_label_3
_geom_angle
_geom_angle_site_symmetry_1
_geom_angle_site_symmetry_3
O10 Nd1 O9 66.62(9) 2_765 .
O10 Nd1 O8 81.21(10) 2_765 2_775
O9 Nd1 O8 72.94(10) . 2_775
O10 Nd1 O7 137.23(9) 2_765 .
O9 Nd1 O7 124.22(9) . .
O8 Nd1 O7 66.61(9) 2_775 .
O10 Nd1 O11 82.32(11) 2_765 .
O9 Nd1 O11 133.81(11) . .
O8 Nd1 O11 136.74(9) 2_775 .
O7 Nd1 O11 101.88(10) . .
O10 Nd1 O14 81.16(13) 2_765 .
O9 Nd1 O14 69.89(11) . .
O8 Nd1 O14 142.67(9) 2_775 .
O7 Nd1 O14 141.07(11) . .
O11 Nd1 O14 72.31(12) . .
O10 Nd1 O12 144.49(10) 2_765 .
O9 Nd1 O12 121.07(11) . .
O8 Nd1 O12 134.02(10) 2_775 .
O7 Nd1 O12 70.82(10) . .
O11 Nd1 O12 68.30(11) . .
O14 Nd1 O12 71.43(12) . .
O10 Nd1 O1 74.52(9) 2_765 .
O9 Nd1 O1 131.18(9) . .
O8 Nd1 O1 72.97(10) 2_775 .
O7 Nd1 O1 69.73(8) . .
O11 Nd1 O1 64.13(9) . .
O14 Nd1 O1 132.13(12) . .
O12 Nd1 O1 107.74(11) . .
O10 Nd1 O13 133.04(10) 2_765 .
O9 Nd1 O13 66.96(10) . .
O8 Nd1 O13 79.03(12) 2_775 .
O7 Nd1 O13 68.93(10) . .
O11 Nd1 O13 138.03(12) . .
O14 Nd1 O13 89.56(14) . .
O12 Nd1 O13 70.10(12) . .
O1 Nd1 O13 136.58(10) . .
O3 S1 O2 112.91(16) . .
O3 S1 O1 112.92(15) . .
O2 S1 O1 111.93(16) . .
O3 S1 C19 105.40(16) . .
O2 S1 C19 105.07(15) . .
O1 S1 C19 107.95(15) . .
O5 S2 O6 114.3(2) . .
O5 S2 O4 113.3(2) . .
O6 S2 O4 109.19(18) . .
O5 S2 C17 108.17(18) . .
O6 S2 C17 105.41(17) . .
O4 S2 C17 105.86(16) . .
C1 N1 C12 123.6(3) . .
C1 N1 H1A 118.2 . .
C12 N1 H1A 118.2 . .
C10 N2 C11 116.9(3) . .
C13 N3 C5 107.1(3) . .
C13 N3 H3A 126.4 . .
C5 N3 H3A 126.4 . .
C13 N4 C6 105.2(3) . .
S1 O1 Nd1 148.75(14) . .
C20 O7 Nd1 118.2(2) . .
C20 O8 Nd1 118.8(2) . 2_775
C21 O9 Nd1 119.4(2) . .
C21 O10 Nd1 120.9(2) . 2_765
N1 C1 C2 120.1(3) . .
N1 C1 H1 120.0 . .
C2 C1 H1 120.0 . .
C3 C2 C1 119.2(3) . .
C3 C2 H2 120.4 . .
C1 C2 H2 120.4 . .
C2 C3 C4 120.4(3) . .
C2 C3 H3 119.8 . .
C4 C3 H3 119.8 . .
C3 C4 C12 118.5(3) . .
C3 C4 C5 126.7(3) . .
C12 C4 C5 114.8(3) . .
N3 C5 C6 106.0(3) . .
N3 C5 C4 130.8(3) . .
C6 C5 C4 123.2(3) . .
N4 C6 C5 109.9(3) . .
N4 C6 C7 128.3(3) . .
C5 C6 C7 121.7(3) . .
C11 C7 C8 117.4(3) . .
C11 C7 C6 117.2(3) . .
C8 C7 C6 125.4(3) . .
C9 C8 C7 119.1(3) . .
C9 C8 H8 120.4 . .
C7 C8 H8 120.4 . .
C8 C9 C10 119.1(3) . .
C8 C9 H9 120.4 . .
C10 C9 H9 120.4 . .
N2 C10 C9 124.0(3) . .
N2 C10 H10 118.0 . .
C9 C10 H10 118.0 . .
N2 C11 C7 123.4(3) . .
N2 C11 C12 117.0(3) . .
C7 C11 C12 119.6(3) . .
N1 C12 C4 118.2(3) . .
N1 C12 C11 118.5(3) . .
C4 C12 C11 123.3(3) . .
N4 C13 N3 111.8(3) . .
N4 C13 C14 126.3(3) . .
N3 C13 C14 121.8(3) . .
C15 C14 C19 118.5(3) . .
C15 C14 C13 116.9(3) . .
C19 C14 C13 124.6(3) . .
C16 C15 C14 121.3(3) . .
C16 C15 H15 119.3 . .
C14 C15 H15 119.3 . .
C15 C16 C17 119.6(3) . .
C15 C16 H16 120.2 . .
C17 C16 H16 120.2 . .
C16 C17 C18 120.3(3) . .
C16 C17 S2 118.9(3) . .
C18 C17 S2 120.7(3) . .
C19 C18 C17 120.5(3) . .
C19 C18 H18 119.8 . .
C17 C18 H18 119.8 . .
C18 C19 C14 119.7(3) . .
C18 C19 S1 116.3(2) . .
C14 C19 S1 123.8(2) . .
O8 C20 O7 126.1(3) . .
O8 C20 C20 117.2(4) . 2_775
O7 C20 C20 116.7(4) . 2_775
O9 C21 O10 126.9(3) . .
O9 C21 C21 116.9(4) . 2_765
O10 C21 C21 116.2(4) . 2_765
Nd1 O11 H11A 134(4) . .
Nd1 O11 H11B 125(4) . .
H11A O11 H11B 97(5) . .
Nd1 O12 H12A 115(4) . .
Nd1 O12 H12B 122(4) . .
H12A O12 H12B 101(5) . .
Nd1 O13 H13B 122(4) . .
Nd1 O13 H13A 122(4) . .
H13B O13 H13A 110(5) . .
Nd1 O14 H14A 124(4) . .
Nd1 O14 H14B 120(4) . .
H14A O14 H14B 113(6) . .
H15A O15 H15B 112(5) . .
H16A O16 H16B 84(5) . .

loop_
_geom_bond_atom_site_label_1
_geom_bond_atom_site_label_2
_geom_bond_distance
_geom_bond_site_symmetry_2
Nd1 O10 2.436(3) 2_765
Nd1 O9 2.467(3) .
Nd1 O8 2.468(3) 2_775
Nd1 O7 2.471(3) .
Nd1 O11 2.513(3) .
Nd1 O14 2.514(4) .
Nd1 O12 2.561(3) .
Nd1 O1 2.576(3) .
Nd1 O13 2.605(3) .
S1 O3 1.450(3) .
S1 O2 1.462(3) .
S1 O1 1.464(3) .
S1 C19 1.817(3) .
S2 O5 1.422(3) .
S2 O6 1.468(3) .
S2 O4 1.471(3) .
S2 C17 1.785(3) .
N1 C1 1.334(5) .
N1 C12 1.360(4) .
N1 H1A 0.8600 .
N2 C10 1.329(5) .
N2 C11 1.364(4) .
N3 C13 1.372(4) .
N3 C5 1.377(4) .
N3 H3A 0.8600 .
N4 C13 1.338(4) .
N4 C6 1.386(4) .
O7 C20 1.269(4) .
O8 C20 1.247(4) .
O8 Nd1 2.468(3) 2_775
O9 C21 1.255(4) .
O10 C21 1.257(4) .
O10 Nd1 2.436(3) 2_765
C1 C2 1.395(5) .
C1 H1 0.9300 .
C2 C3 1.373(5) .
C2 H2 0.9300 .
C3 C4 1.414(5) .
C3 H3 0.9300 .
C4 C12 1.417(5) .
C4 C5 1.433(5) .
C5 C6 1.393(5) .
C6 C7 1.441(5) .
C7 C11 1.414(5) .
C7 C8 1.414(5) .
C8 C9 1.372(5) .
C8 H8 0.9300 .
C9 C10 1.404(6) .
C9 H9 0.9300 .
C10 H10 0.9300 .
C11 C12 1.461(5) .
C13 C14 1.478(4) .
C14 C15 1.412(5) .
C14 C19 1.420(5) .
C15 C16 1.386(5) .
C15 H15 0.9300 .
C16 C17 1.392(5) .
C16 H16 0.9300 .
C17 C18 1.401(5) .
C18 C19 1.391(5) .
C18 H18 0.9300 .
C20 C20 1.572(7) 2_775
C21 C21 1.570(7) 2_765
O11 H11A 0.85(2) .
O11 H11B 0.83(2) .
O12 H12A 0.85(2) .
O12 H12B 0.85(2) .
O13 H13B 0.84(2) .
O13 H13A 0.83(2) .
O14 H14A 0.82(2) .
O14 H14B 0.83(2) .
O15 H15A 0.85(2) .
O15 H15B 0.85(2) .
O16 H16A 0.85(2) .
O16 H16B 0.86(2) .

loop_
_geom_torsion_atom_site_label_1
_geom_torsion_atom_site_label_2
_geom_torsion_atom_site_label_3
_geom_torsion_atom_site_label_4
_geom_torsion
_geom_torsion_site_symmetry_1
_geom_torsion_site_symmetry_2
_geom_torsion_site_symmetry_3
_geom_torsion_site_symmetry_4
O3 S1 O1 Nd1 -173.8(2) . . . .
O2 S1 O1 Nd1 -45.1(3) . . . .
C19 S1 O1 Nd1 70.1(3) . . . .
O10 Nd1 O1 S1 -22.1(3) 2_765 . . .
O9 Nd1 O1 S1 15.7(3) . . . .
O8 Nd1 O1 S1 63.2(3) 2_775 . . .
O7 Nd1 O1 S1 134.0(3) . . . .
O11 Nd1 O1 S1 -111.0(3) . . . .
O14 Nd1 O1 S1 -84.4(3) . . . .
O12 Nd1 O1 S1 -165.1(3) . . . .
O13 Nd1 O1 S1 115.4(3) . . . .
O10 Nd1 O7 C20 -31.7(3) 2_765 . . .
O9 Nd1 O7 C20 60.0(3) . . . .
O8 Nd1 O7 C20 12.9(2) 2_775 . . .
O11 Nd1 O7 C20 -123.2(2) . . . .
O14 Nd1 O7 C20 160.3(2) . . . .
O12 Nd1 O7 C20 175.1(3) . . . .
O1 Nd1 O7 C20 -66.7(2) . . . .
O13 Nd1 O7 C20 99.7(3) . . . .
O10 Nd1 O9 C21 -0.5(3) 2_765 . . .
O8 Nd1 O9 C21 -88.1(3) 2_775 . . .
O7 Nd1 O9 C21 -132.8(3) . . . .
O11 Nd1 O9 C21 51.5(3) . . . .
O14 Nd1 O9 C21 88.4(3) . . . .
O12 Nd1 O9 C21 140.3(3) . . . .
O1 Nd1 O9 C21 -40.6(3) . . . .
O13 Nd1 O9 C21 -173.2(3) . . . .
C12 N1 C1 C2 0.1(6) . . . .
N1 C1 C2 C3 -1.9(6) . . . .
C1 C2 C3 C4 1.5(6) . . . .
C2 C3 C4 C12 0.6(6) . . . .
C2 C3 C4 C5 179.6(4) . . . .
C13 N3 C5 C6 -0.1(4) . . . .
C13 N3 C5 C4 179.7(3) . . . .
C3 C4 C5 N3 4.7(6) . . . .
C12 C4 C5 N3 -176.3(3) . . . .
C3 C4 C5 C6 -175.6(4) . . . .
C12 C4 C5 C6 3.4(5) . . . .
C13 N4 C6 C5 1.4(4) . . . .
C13 N4 C6 C7 -177.9(3) . . . .
N3 C5 C6 N4 -0.8(4) . . . .
C4 C5 C6 N4 179.4(3) . . . .
N3 C5 C6 C7 178.5(3) . . . .
C4 C5 C6 C7 -1.3(5) . . . .
N4 C6 C7 C11 177.1(3) . . . .
C5 C6 C7 C11 -2.1(5) . . . .
N4 C6 C7 C8 -2.3(6) . . . .
C5 C6 C7 C8 178.5(3) . . . .
C11 C7 C8 C9 -0.1(5) . . . .
C6 C7 C8 C9 179.3(4) . . . .
C7 C8 C9 C10 -0.7(6) . . . .
C11 N2 C10 C9 0.5(6) . . . .
C8 C9 C10 N2 0.5(7) . . . .
C10 N2 C11 C7 -1.3(5) . . . .
C10 N2 C11 C12 177.2(3) . . . .
C8 C7 C11 N2 1.1(5) . . . .
C6 C7 C11 N2 -178.4(3) . . . .
C8 C7 C11 C12 -177.4(3) . . . .
C6 C7 C11 C12 3.2(5) . . . .
C1 N1 C12 C4 2.0(5) . . . .
C1 N1 C12 C11 -177.1(3) . . . .
C3 C4 C12 N1 -2.3(5) . . . .
C5 C4 C12 N1 178.6(3) . . . .
C3 C4 C12 C11 176.8(3) . . . .
C5 C4 C12 C11 -2.3(5) . . . .
N2 C11 C12 N1 -0.4(5) . . . .
C7 C11 C12 N1 178.2(3) . . . .
N2 C11 C12 C4 -179.6(3) . . . .
C7 C11 C12 C4 -1.0(5) . . . .
C6 N4 C13 N3 -1.4(4) . . . .
C6 N4 C13 C14 -177.4(3) . . . .
C5 N3 C13 N4 1.0(4) . . . .
C5 N3 C13 C14 177.1(3) . . . .
N4 C13 C14 C15 139.5(4) . . . .
N3 C13 C14 C15 -36.1(5) . . . .
N4 C13 C14 C19 -39.5(5) . . . .
N3 C13 C14 C19 144.9(3) . . . .
C19 C14 C15 C16 1.3(5) . . . .
C13 C14 C15 C16 -177.7(3) . . . .
C14 C15 C16 C17 1.7(5) . . . .
C15 C16 C17 C18 -2.4(5) . . . .
C15 C16 C17 S2 179.7(3) . . . .
O5 S2 C17 C16 -51.9(4) . . . .
O6 S2 C17 C16 70.7(3) . . . .
O4 S2 C17 C16 -173.6(3) . . . .
O5 S2 C17 C18 130.2(3) . . . .
O6 S2 C17 C18 -107.1(3) . . . .
O4 S2 C17 C18 8.5(3) . . . .
C16 C17 C18 C19 0.0(5) . . . .
S2 C17 C18 C19 177.8(3) . . . .
C17 C18 C19 C14 3.1(5) . . . .
C17 C18 C19 S1 -172.3(3) . . . .
C15 C14 C19 C18 -3.7(5) . . . .
C13 C14 C19 C18 175.3(3) . . . .
C15 C14 C19 S1 171.4(3) . . . .
C13 C14 C19 S1 -9.6(5) . . . .
O3 S1 C19 C18 133.3(3) . . . .
O2 S1 C19 C18 13.8(3) . . . .
O1 S1 C19 C18 -105.8(3) . . . .
O3 S1 C19 C14 -42.0(3) . . . .
O2 S1 C19 C14 -161.5(3) . . . .
O1 S1 C19 C14 78.9(3) . . . .
Nd1 O8 C20 O7 167.9(3) 2_775 . . .
Nd1 O8 C20 C20 -12.4(5) 2_775 . . 2_775
Nd1 O7 C20 O8 167.7(3) . . . .
Nd1 O7 C20 C20 -11.9(5) . . . 2_775
Nd1 O9 C21 O10 -179.7(3) . . . .
Nd1 O9 C21 C21 0.6(5) . . . 2_765
Nd1 O10 C21 O9 -179.5(3) 2_765 . . .
Nd1 O10 C21 C21 0.2(5) 2_765 . . 2_765
